data_4038043
loop_
_publ_author_name
'Yu, Haiyong'
'Tian, Yingyuan'
'Zong, Yan'
'Zhang, Jianyu'
'Xu, Tao'

_publ_section_title
;
 Total Synthesis and Structural Reassignment of Aranorosinol A,
 Aranorosinol B, and EI-2128-1.
;
_journal_name_full 'The Journal of organic chemistry'
_journal_paper_doi 10.1021/acs.joc.0c00028
_journal_year 2020
_chemical_formula_sum 'C25 H33 Br N O7 Si'
_chemical_formula_weight 567.52
_space_group_IT_number 14
_space_group_name_Hall '-P 2ybc'
_space_group_name_H-M_alt 'P 1 21/c 1'
_symmetry_cell_setting monoclinic
_symmetry_space_group_name_H-M 'P 1 21/c 1'
_atom_sites_solution_hydrogens geom
_atom_sites_solution_primary direct
_atom_sites_solution_secondary difmap
_audit_creation_method SHELXL-97
_cell_angle_alpha 90.00
_cell_angle_beta 105.729(13)
_cell_angle_gamma 90.00
_cell_formula_units_Z 8
_cell_length_a 11.1583(16)
_cell_length_b 25.873(3)
_cell_length_c 20.170(2)
_cell_measurement_reflns_used 4948
_cell_measurement_temperature 293(2)
_cell_measurement_theta_max 70.1430
_cell_measurement_theta_min 4.1300
_cell_volume 5605.0(12)
_computing_cell_refinement 'Bruker SMART'
_computing_data_collection 'Bruker SMART'
_computing_data_reduction 'Bruker SMART'
_computing_molecular_graphics 'Bruker SHELXTL'
_computing_publication_material 'Bruker SHELXTL'
_computing_structure_refinement 'SHELXL-97 (Sheldrick, 1997)'
_computing_structure_solution 'SHELXS-97 (Sheldrick, 1990)'
_diffrn_ambient_temperature 293(2)
_diffrn_measured_fraction_theta_full 1.000
_diffrn_measured_fraction_theta_max 1.000
_diffrn_measurement_device_type 'Xcalibur, Eos, Gemini'
_diffrn_measurement_method '\w scans'
_diffrn_radiation_monochromator graphite
_diffrn_radiation_source 'fine-focus sealed tube'
_diffrn_radiation_type CuK\a
_diffrn_radiation_wavelength 1.54184
_diffrn_reflns_av_R_equivalents 0.0735
_diffrn_reflns_av_sigmaI/netI 0.0722
_diffrn_reflns_limit_h_max 13
_diffrn_reflns_limit_h_min -13
_diffrn_reflns_limit_k_max 30
_diffrn_reflns_limit_k_min -30
_diffrn_reflns_limit_l_max 18
_diffrn_reflns_limit_l_min -24
_diffrn_reflns_number 43770
_diffrn_reflns_theta_full 67.25
_diffrn_reflns_theta_max 67.25
_diffrn_reflns_theta_min 2.85
_exptl_absorpt_coefficient_mu 2.761
_exptl_absorpt_correction_T_max 0.7511
_exptl_absorpt_correction_T_min 0.7329
_exptl_absorpt_correction_type multi-scan
_exptl_absorpt_process_details sadabs
_exptl_crystal_colour yellow
_exptl_crystal_density_diffrn 1.345
_exptl_crystal_density_method 'not measured'
_exptl_crystal_description blank
_exptl_crystal_F_000 2360
_exptl_crystal_size_max 0.12
_exptl_crystal_size_mid 0.11
_exptl_crystal_size_min 0.11
_refine_diff_density_max 0.764
_refine_diff_density_min -0.899
_refine_diff_density_rms 0.095
_refine_ls_extinction_method none
_refine_ls_goodness_of_fit_ref 1.075
_refine_ls_hydrogen_treatment mixed
_refine_ls_matrix_type full
_refine_ls_number_parameters 641
_refine_ls_number_reflns 10041
_refine_ls_number_restraints 1980
_refine_ls_restrained_S_all 1.067
_refine_ls_R_factor_all 0.2187
_refine_ls_R_factor_gt 0.1066
_refine_ls_shift/su_max 0.002
_refine_ls_shift/su_mean 0.000
_refine_ls_structure_factor_coef Fsqd
_refine_ls_weighting_details 'calc w=1/[\s^2^(Fo^2^)+(0.2000P)^2^+0.0000P] where P=(Fo^2^+2Fc^2^)/3'
_refine_ls_weighting_scheme calc
_refine_ls_wR_factor_gt 0.3096
_refine_ls_wR_factor_ref 0.4058
_reflns_number_gt 3604
_reflns_number_total 10041
_reflns_threshold_expression >2sigma(I)
_cod_data_source_file jo0c00028_si_002.cif
_cod_data_source_block exp_8462
_cod_depositor_comments
;

2020-03-31
Z value and formula fixed to values more according to usual
chemical conventions.                 miguel
;
_cod_original_formula_sum 'C50 H66 Br2 N2 O14 Si2'
_cod_original_formula_weight 1135.05
_cod_original_formula_units_Z 4
_cod_original_cell_volume 5604.8(13)
_cod_database_code 4038043

loop_
_symmetry_equiv_pos_as_xyz
'x, y, z'
'-x, y+1/2, -z+1/2'
'-x, -y, -z'
'x, -y-1/2, z-1/2'

loop_
_atom_site_label
_atom_site_type_symbol
_atom_site_fract_x
_atom_site_fract_y
_atom_site_fract_z
_atom_site_U_iso_or_equiv
_atom_site_adp_type
_atom_site_occupancy
_atom_site_symmetry_multiplicity
_atom_site_calc_flag
_atom_site_refinement_flags
_atom_site_disorder_assembly
_atom_site_disorder_group
Br1 Br -0.15745(16) 0.64130(6) 0.26056(6) 0.1404(7) Uani 1 1 d U . .
Br2 Br 1.33258(14) 0.64368(6) 1.22293(5) 0.1307(7) Uani 1 1 d U . .
Si1 Si 0.8705(4) 0.53862(16) 0.8210(2) 0.1346(13) Uani 1 1 d U . .
Si2 Si 0.2852(5) 0.54375(15) 0.6468(2) 0.1376(14) Uani 1 1 d U . .
N1 N 0.2019(6) 0.6952(3) 0.5885(3) 0.0797(18) Uani 1 1 d U . .
N2 N 0.9587(7) 0.6852(3) 0.8932(3) 0.0814(19) Uani 1 1 d U . .
O1 O 0.3374(6) 0.7128(3) 0.5263(3) 0.0923(19) Uani 1 1 d U . .
O2 O 0.4131(5) 0.6477(2) 0.7471(3) 0.0838(16) Uani 1 1 d U . .
O3 O 0.2661(6) 0.6056(3) 0.6614(3) 0.0978(17) Uani 1 1 d U . .
O4 O 0.2214(5) 0.6799(2) 0.8653(3) 0.0809(16) Uani 1 1 d U . .
O5 O 0.4009(6) 0.7556(2) 0.8614(3) 0.0862(16) Uani 1 1 d U . .
O6 O 0.4410(6) 0.6961(3) 0.9947(3) 0.0897(19) Uani 1 1 d U . .
H6 H 0.3714 0.7086 0.9895 0.135 Uiso 1 1 calc R . .
O7 O 0.4640(10) 0.5723(4) 1.0063(6) 0.176(4) Uani 1 1 d U . .
O8 O 0.8247(6) 0.6996(3) 0.9570(3) 0.095(2) Uani 1 1 d U . .
O9 O 0.7450(5) 0.6486(2) 0.7298(3) 0.0862(16) Uani 1 1 d U . .
O10 O 0.8873(6) 0.6006(3) 0.8102(3) 0.0962(18) Uani 1 1 d U . .
O11 O 0.7672(6) 0.7622(3) 0.6273(3) 0.0882(17) Uani 1 1 d U . .
O12 O 0.9396(5) 0.6863(2) 0.6158(3) 0.0782(16) Uani 1 1 d U . .
O13 O 0.7240(6) 0.7085(3) 0.4885(3) 0.0872(18) Uani 1 1 d U . .
H13 H 0.7191 0.7400 0.4914 0.131 Uiso 1 1 calc R . .
O14 O 0.6947(8) 0.5838(3) 0.4715(4) 0.140(3) Uani 1 1 d U . .
C1 C -0.0391(11) 0.6600(4) 0.3441(5) 0.097(3) Uani 1 1 d U . .
C2 C -0.0765(10) 0.6678(4) 0.4017(5) 0.101(3) Uani 1 1 d U . .
H2 H -0.1600 0.6643 0.4005 0.122 Uiso 1 1 calc R . .
C3 C 0.0096(10) 0.6810(4) 0.4617(4) 0.094(2) Uani 1 1 d U . .
H3 H -0.0163 0.6850 0.5016 0.113 Uiso 1 1 calc R . .
C4 C 0.1349(9) 0.6885(4) 0.4651(4) 0.077(2) Uani 1 1 d U . .
C5 C 0.1663(10) 0.6827(4) 0.4051(4) 0.097(3) Uani 1 1 d U . .
H5 H 0.2485 0.6883 0.4049 0.116 Uiso 1 1 calc R . .
C6 C 0.0816(11) 0.6687(5) 0.3448(5) 0.104(3) Uani 1 1 d U . .
H6A H 0.1065 0.6652 0.3046 0.124 Uiso 1 1 calc R . .
C7 C 0.2316(10) 0.7003(4) 0.5279(4) 0.080(2) Uani 1 1 d U . .
C8 C 0.2981(8) 0.6955(4) 0.6536(4) 0.077(2) Uani 1 1 d U . .
H8 H 0.3618 0.7211 0.6516 0.092 Uiso 1 1 calc R . .
C9 C 0.2472(8) 0.7073(4) 0.7146(4) 0.080(2) Uani 1 1 d U . .
H9A H 0.2412 0.7443 0.7207 0.096 Uiso 1 1 calc R . .
H9B H 0.1654 0.6921 0.7082 0.096 Uiso 1 1 calc R . .
C10 C 0.3405(8) 0.6834(4) 0.7757(4) 0.077(2) Uani 1 1 d U . .
C11 C 0.3605(10) 0.6427(4) 0.6761(5) 0.090(2) Uani 1 1 d U . .
H11 H 0.4242 0.6351 0.6522 0.108 Uiso 1 1 calc R . .
C12 C 0.2800(9) 0.6521(4) 0.8195(4) 0.081(2) Uani 1 1 d U . .
H12 H 0.2342 0.6217 0.7969 0.098 Uiso 1 1 calc R . .
C13 C 0.3327(8) 0.6473(4) 0.8956(4) 0.080(2) Uani 1 1 d U . .
H13A H 0.3173 0.6145 0.9162 0.096 Uiso 1 1 calc R . .
C14 C 0.4501(9) 0.6747(4) 0.9312(4) 0.079(2) Uani 1 1 d U . .
C15 C 0.4893(9) 0.7158(4) 0.8892(4) 0.080(2) Uani 1 1 d U . .
H15 H 0.5757 0.7274 0.9066 0.096 Uiso 1 1 calc R . .
C16 C 0.4373(8) 0.7205(4) 0.8165(4) 0.079(2) Uani 1 1 d U . .
H16 H 0.4936 0.7348 0.7914 0.094 Uiso 1 1 calc R . .
C17 C 0.5550(9) 0.6346(4) 0.9512(5) 0.097(3) Uani 1 1 d U . .
H17A H 0.5533 0.6133 0.9113 0.117 Uiso 1 1 calc R . .
H17B H 0.6343 0.6525 0.9641 0.117 Uiso 1 1 calc R . .
C18 C 0.5457(12) 0.6005(5) 1.0090(6) 0.113(3) Uani 1 1 d U . .
C19 C 0.6425(13) 0.6100(7) 1.0760(7) 0.176(5) Uani 1 1 d U . .
H19A H 0.6143 0.5961 1.1132 0.263 Uiso 1 1 calc R . .
H19B H 0.6561 0.6465 1.0826 0.263 Uiso 1 1 calc R . .
H19C H 0.7190 0.5935 1.0749 0.263 Uiso 1 1 calc R . .
C20 C 0.1345(16) 0.5183(6) 0.6326(9) 0.183(5) Uani 1 1 d DU . .
H20A H 0.1385 0.4817 0.6234 0.219 Uiso 1 1 calc R . .
H20B H 0.1101 0.5218 0.6750 0.219 Uiso 1 1 calc R . .
C21 C 0.0337(17) 0.5413(7) 0.5759(9) 0.220(7) Uani 1 1 d DU . .
H21A H 0.0261 0.5774 0.5846 0.330 Uiso 1 1 calc R . .
H21B H -0.0437 0.5242 0.5738 0.330 Uiso 1 1 calc R . .
H21C H 0.0538 0.5369 0.5329 0.330 Uiso 1 1 calc R . .
C22 C 0.3935(14) 0.5349(6) 0.5923(7) 0.163(4) Uani 1 1 d DU . .
H22A H 0.4690 0.5548 0.6102 0.195 Uiso 1 1 calc R . .
H22B H 0.4157 0.4987 0.5907 0.195 Uiso 1 1 calc R . .
C23 C 0.3237(16) 0.5538(6) 0.5214(7) 0.178(6) Uani 1 1 d DU . .
H23A H 0.2420 0.5388 0.5085 0.268 Uiso 1 1 calc R . .
H23B H 0.3681 0.5439 0.4888 0.268 Uiso 1 1 calc R . .
H23C H 0.3168 0.5908 0.5221 0.268 Uiso 1 1 calc R . .
C24 C 0.4081(16) 0.5070(6) 0.7231(8) 0.178(4) Uani 1 1 d DU . .
H24A H 0.4130 0.4706 0.7125 0.214 Uiso 1 1 calc R . .
H24B H 0.4903 0.5223 0.7315 0.214 Uiso 1 1 calc R . .
C25 C 0.3570(18) 0.5142(8) 0.7834(9) 0.223(7) Uani 1 1 d DU . .
H25A H 0.3730 0.5489 0.8003 0.334 Uiso 1 1 calc R . .
H25B H 0.3963 0.4903 0.8190 0.334 Uiso 1 1 calc R . .
H25C H 0.2689 0.5081 0.7697 0.334 Uiso 1 1 calc R . .
C26 C 1.2102(11) 0.6570(4) 1.1392(4) 0.095(3) Uani 1 1 d U . .
C27 C 1.0931(11) 0.6667(4) 1.1398(4) 0.104(3) Uani 1 1 d U . .
H27 H 1.0724 0.6666 1.1815 0.125 Uiso 1 1 calc R . .
C28 C 1.0002(9) 0.6773(4) 1.0786(4) 0.093(2) Uani 1 1 d U . .
H28 H 0.9191 0.6841 1.0800 0.111 Uiso 1 1 calc R . .
C29 C 1.0289(9) 0.6774(4) 1.0175(4) 0.080(2) Uani 1 1 d U . .
C30 C 1.1525(10) 0.6680(4) 1.0187(4) 0.097(3) Uani 1 1 d U . .
H30 H 1.1755 0.6680 0.9777 0.116 Uiso 1 1 calc R . .
C31 C 1.2406(10) 0.6586(4) 1.0798(5) 0.102(3) Uani 1 1 d U . .
H31 H 1.3229 0.6533 1.0796 0.122 Uiso 1 1 calc R . .
C32 C 0.9295(9) 0.6886(4) 0.9537(4) 0.080(2) Uani 1 1 d U . .
C33 C 0.8638(8) 0.6903(4) 0.8283(4) 0.078(2) Uani 1 1 d U . .
H33 H 0.8023 0.7161 0.8332 0.094 Uiso 1 1 calc R . .
C34 C 0.7968(10) 0.6394(4) 0.8019(5) 0.093(2) Uani 1 1 d U . .
H34 H 0.7328 0.6309 0.8252 0.111 Uiso 1 1 calc R . .
C35 C 0.8191(8) 0.6859(4) 0.7048(4) 0.077(2) Uani 1 1 d U . .
C36 C 0.9152(8) 0.7053(4) 0.7701(4) 0.082(2) Uani 1 1 d U . .
H36A H 0.9956 0.6892 0.7747 0.098 Uiso 1 1 calc R . .
H36B H 0.9249 0.7425 0.7685 0.098 Uiso 1 1 calc R . .
C37 C 0.8773(8) 0.6569(4) 0.6590(4) 0.077(2) Uani 1 1 d U . .
H37 H 0.9208 0.6253 0.6791 0.092 Uiso 1 1 calc R . .
C38 C 0.8273(8) 0.6557(4) 0.5835(4) 0.077(2) Uani 1 1 d U . .
H38 H 0.8406 0.6237 0.5606 0.092 Uiso 1 1 calc R . .
C39 C 0.7117(8) 0.6852(4) 0.5501(4) 0.074(2) Uani 1 1 d U . .
C40 C 0.6739(8) 0.7244(4) 0.5953(4) 0.079(2) Uani 1 1 d U . .
H40 H 0.5885 0.7375 0.5788 0.095 Uiso 1 1 calc R . .
C41 C 0.7275(8) 0.7256(4) 0.6696(4) 0.083(2) Uani 1 1 d U . .
H41 H 0.6732 0.7392 0.6964 0.100 Uiso 1 1 calc R . .
C42 C 0.6033(9) 0.6477(4) 0.5279(5) 0.090(2) Uani 1 1 d U . .
H42A H 0.5257 0.6668 0.5154 0.108 Uiso 1 1 calc R . .
H42B H 0.6020 0.6251 0.5662 0.108 Uiso 1 1 calc R . .
C43 C 0.6140(11) 0.6148(5) 0.4663(5) 0.097(3) Uani 1 1 d U . .
C44 C 0.5214(12) 0.6243(5) 0.3998(6) 0.132(4) Uani 1 1 d U . .
H44A H 0.5316 0.6588 0.3844 0.198 Uiso 1 1 calc R . .
H44B H 0.4391 0.6205 0.4053 0.198 Uiso 1 1 calc R . .
H44C H 0.5333 0.5999 0.3663 0.198 Uiso 1 1 calc R . .
C45 C 0.7478(15) 0.5082(7) 0.7446(8) 0.183(4) Uani 1 1 d DU . .
H45A H 0.7329 0.4725 0.7548 0.219 Uiso 1 1 calc R . .
H45B H 0.6698 0.5269 0.7361 0.219 Uiso 1 1 calc R . .
C46 C 0.7968(18) 0.5109(7) 0.6834(9) 0.212(6) Uani 1 1 d DU . .
H46A H 0.8658 0.5344 0.6923 0.318 Uiso 1 1 calc R . .
H46B H 0.7324 0.5228 0.6445 0.318 Uiso 1 1 calc R . .
H46C H 0.8239 0.4772 0.6738 0.318 Uiso 1 1 calc R . .
C47 C 1.0167(15) 0.5104(6) 0.8399(9) 0.184(5) Uani 1 1 d DU . .
H47A H 1.0065 0.4745 0.8512 0.220 Uiso 1 1 calc R . .
H47B H 1.0423 0.5104 0.7976 0.220 Uiso 1 1 calc R . .
C48 C 1.1229(17) 0.5313(7) 0.8950(9) 0.222(7) Uani 1 1 d DU . .
H48A H 1.1998 0.5191 0.8882 0.333 Uiso 1 1 calc R . .
H48B H 1.1160 0.5200 0.9392 0.333 Uiso 1 1 calc R . .
H48C H 1.1214 0.5684 0.8933 0.333 Uiso 1 1 calc R . .
C49 C 0.7483(15) 0.5232(7) 0.8723(8) 0.175(4) Uani 1 1 d DU . .
H49A H 0.6727 0.5433 0.8556 0.210 Uiso 1 1 calc R . .
H49B H 0.7279 0.4867 0.8708 0.210 Uiso 1 1 calc R . .
C50 C 0.8207(18) 0.5398(8) 0.9424(9) 0.243(7) Uani 1 1 d DU . .
H50A H 0.9077 0.5335 0.9480 0.365 Uiso 1 1 calc R . .
H50B H 0.7934 0.5206 0.9763 0.365 Uiso 1 1 calc R . .
H50C H 0.8076 0.5760 0.9481 0.365 Uiso 1 1 calc R . .

loop_
_atom_site_aniso_label
_atom_site_aniso_U_11
_atom_site_aniso_U_22
_atom_site_aniso_U_33
_atom_site_aniso_U_23
_atom_site_aniso_U_13
_atom_site_aniso_U_12
Br1 0.1585(14) 0.1803(15) 0.0633(7) -0.0079(7) -0.0028(7) -0.0399(11)
Br2 0.1435(13) 0.1633(14) 0.0626(7) 0.0087(7) -0.0110(7) 0.0198(9)
Si1 0.139(3) 0.122(3) 0.138(3) 0.008(2) 0.030(2) -0.006(2)
Si2 0.168(4) 0.112(3) 0.138(3) -0.009(2) 0.049(3) -0.015(3)
N1 0.071(4) 0.114(4) 0.055(3) -0.002(3) 0.017(3) -0.003(4)
N2 0.071(4) 0.124(5) 0.046(3) -0.004(3) 0.010(3) 0.004(4)
O1 0.067(4) 0.145(5) 0.067(3) 0.005(3) 0.021(3) -0.010(4)
O2 0.077(3) 0.112(4) 0.061(3) -0.005(3) 0.015(3) 0.004(3)
O3 0.105(4) 0.109(4) 0.080(3) -0.011(3) 0.027(3) -0.013(4)
O4 0.066(3) 0.120(4) 0.055(3) -0.004(3) 0.012(3) 0.000(3)
O5 0.083(4) 0.105(4) 0.064(3) -0.011(3) 0.009(3) -0.007(3)
O6 0.077(4) 0.132(5) 0.055(3) -0.008(3) 0.009(3) 0.008(4)
O7 0.144(8) 0.169(8) 0.191(8) 0.063(7) 0.007(7) -0.024(7)
O8 0.062(4) 0.161(6) 0.066(3) -0.008(4) 0.020(3) 0.001(4)
O9 0.070(3) 0.127(4) 0.057(3) 0.008(3) 0.009(3) -0.005(3)
O10 0.091(4) 0.116(4) 0.079(3) 0.004(3) 0.021(3) -0.002(3)
O11 0.088(4) 0.107(4) 0.065(3) 0.000(3) 0.013(3) 0.009(3)
O12 0.056(3) 0.123(4) 0.054(3) 0.005(3) 0.013(2) 0.003(3)
O13 0.088(4) 0.116(5) 0.053(3) 0.003(3) 0.011(3) 0.006(4)
O14 0.113(6) 0.127(6) 0.147(7) -0.044(5) -0.018(5) 0.027(5)
C1 0.099(6) 0.131(6) 0.057(4) 0.005(5) 0.016(5) -0.010(6)
C2 0.087(6) 0.153(6) 0.062(4) -0.005(5) 0.014(4) -0.008(5)
C3 0.093(5) 0.142(6) 0.053(4) -0.008(4) 0.028(4) -0.004(5)
C4 0.073(5) 0.114(5) 0.045(4) 0.005(4) 0.020(3) -0.002(4)
C5 0.088(5) 0.141(6) 0.065(4) 0.001(5) 0.027(4) -0.003(5)
C6 0.102(6) 0.150(6) 0.060(4) -0.002(5) 0.023(5) -0.007(6)
C7 0.080(5) 0.108(5) 0.055(4) 0.006(4) 0.023(4) 0.002(4)
C8 0.068(4) 0.105(5) 0.058(4) -0.007(4) 0.018(3) -0.004(4)
C9 0.073(4) 0.110(5) 0.057(4) -0.003(4) 0.017(3) 0.003(4)
C10 0.070(4) 0.107(5) 0.057(3) -0.012(4) 0.022(3) -0.004(4)
C11 0.090(5) 0.115(5) 0.067(4) -0.004(4) 0.024(4) -0.005(4)
C12 0.077(4) 0.108(5) 0.057(4) -0.016(4) 0.014(3) -0.008(4)
C13 0.073(4) 0.107(5) 0.060(4) 0.000(4) 0.019(4) -0.005(4)
C14 0.067(4) 0.113(5) 0.053(4) -0.007(4) 0.008(3) -0.005(4)
C15 0.066(4) 0.115(5) 0.056(4) -0.002(4) 0.012(3) -0.015(4)
C16 0.069(4) 0.109(5) 0.057(4) -0.002(4) 0.015(3) -0.013(4)
C17 0.074(5) 0.129(6) 0.082(5) -0.001(5) 0.009(4) -0.008(5)
C18 0.089(6) 0.131(7) 0.103(6) 0.014(6) 0.001(6) 0.008(6)
C19 0.151(11) 0.210(12) 0.130(9) 0.039(9) -0.022(9) -0.017(10)
C20 0.195(9) 0.165(8) 0.168(8) -0.013(8) 0.015(8) -0.018(8)
C21 0.225(15) 0.201(14) 0.216(14) -0.016(12) 0.028(13) -0.006(13)
C22 0.180(8) 0.146(7) 0.159(7) -0.028(7) 0.040(7) -0.006(7)
C23 0.208(13) 0.170(11) 0.147(11) -0.012(9) 0.033(10) 0.004(11)
C24 0.182(7) 0.180(7) 0.156(7) -0.003(7) 0.017(7) -0.004(7)
C25 0.230(13) 0.206(13) 0.206(12) -0.013(12) 0.016(12) -0.008(12)
C26 0.093(6) 0.134(6) 0.048(4) 0.006(4) 0.002(4) 0.009(5)
C27 0.106(6) 0.156(6) 0.047(4) 0.005(5) 0.014(4) 0.006(6)
C28 0.084(5) 0.143(6) 0.053(4) 0.004(4) 0.022(4) 0.006(5)
C29 0.074(5) 0.118(5) 0.047(4) 0.000(4) 0.015(4) 0.002(5)
C30 0.087(5) 0.150(6) 0.051(4) 0.010(4) 0.012(4) 0.004(5)
C31 0.086(6) 0.155(7) 0.058(4) 0.013(5) 0.009(4) 0.007(5)
C32 0.072(5) 0.116(5) 0.052(4) 0.000(4) 0.017(4) 0.000(4)
C33 0.067(4) 0.112(5) 0.051(4) 0.003(4) 0.010(3) 0.004(4)
C34 0.077(4) 0.132(5) 0.067(4) 0.008(4) 0.015(4) 0.006(4)
C35 0.064(4) 0.113(5) 0.049(3) 0.005(4) 0.009(3) 0.004(4)
C36 0.067(4) 0.114(5) 0.056(4) 0.002(4) 0.003(4) -0.004(4)
C37 0.061(4) 0.113(5) 0.053(3) 0.010(4) 0.009(3) 0.009(4)
C38 0.066(4) 0.106(5) 0.057(4) -0.003(4) 0.015(3) 0.002(4)
C39 0.059(4) 0.104(5) 0.053(4) 0.003(4) 0.005(3) 0.009(4)
C40 0.061(4) 0.111(5) 0.056(4) 0.000(4) 0.003(3) 0.008(4)
C41 0.070(4) 0.116(5) 0.061(4) 0.003(4) 0.012(3) 0.006(4)
C42 0.069(5) 0.117(6) 0.076(5) -0.004(4) 0.006(4) 0.001(5)
C43 0.084(6) 0.108(6) 0.084(5) -0.009(5) -0.003(5) -0.003(6)
C44 0.138(9) 0.133(9) 0.097(7) -0.023(7) -0.014(7) 0.034(8)
C45 0.173(7) 0.183(7) 0.166(7) -0.002(7) 0.002(7) -0.003(7)
C46 0.228(14) 0.232(13) 0.171(12) -0.003(11) 0.044(11) -0.013(12)
C47 0.170(8) 0.178(8) 0.183(8) -0.010(8) 0.014(8) 0.011(8)
C48 0.228(15) 0.190(13) 0.225(15) 0.011(12) 0.023(13) 0.020(12)
C49 0.157(8) 0.191(8) 0.163(8) 0.006(7) 0.020(7) 0.005(7)
C50 0.226(13) 0.239(13) 0.250(14) 0.012(13) 0.039(13) 0.009(12)

loop_
_atom_type_symbol
_atom_type_description
_atom_type_scat_dispersion_real
_atom_type_scat_dispersion_imag
_atom_type_scat_source
C C 0.0181 0.0091 'International Tables Vol C Tables 4.2.6.8 and 6.1.1.4'
H H 0.0000 0.0000 'International Tables Vol C Tables 4.2.6.8 and 6.1.1.4'
N N 0.0311 0.0180 'International Tables Vol C Tables 4.2.6.8 and 6.1.1.4'
O O 0.0492 0.0322 'International Tables Vol C Tables 4.2.6.8 and 6.1.1.4'
Br Br -0.6763 1.2805 'International Tables Vol C Tables 4.2.6.8 and 6.1.1.4'
Si Si 0.2541 0.3302 'International Tables Vol C Tables 4.2.6.8 and 6.1.1.4'

loop_
_geom_angle_atom_site_label_1
_geom_angle_atom_site_label_2
_geom_angle_atom_site_label_3
_geom_angle
_geom_angle_site_symmetry_1
_geom_angle_site_symmetry_3
_geom_angle_publ_flag
O10 Si1 C47 107.9(7) . . ?
O10 Si1 C45 112.0(6) . . ?
C47 Si1 C45 115.1(8) . . ?
O10 Si1 C49 113.0(6) . . ?
C47 Si1 C49 123.1(8) . . ?
C45 Si1 C49 83.9(7) . . ?
O3 Si2 C20 103.2(7) . . ?
O3 Si2 C22 111.2(6) . . ?
C20 Si2 C22 127.2(8) . . ?
O3 Si2 C24 114.7(6) . . ?
C20 Si2 C24 112.0(8) . . ?
C22 Si2 C24 88.7(7) . . ?
C7 N1 C8 120.8(8) . . ?
C32 N2 C33 121.0(8) . . ?
C11 O2 C10 110.0(7) . . ?
C11 O3 Si2 125.3(7) . . ?
C12 O4 C13 60.9(5) . . ?
C16 O5 C15 60.2(5) . . ?
C34 O9 C35 110.7(7) . . ?
C34 O10 Si1 127.8(7) . . ?
C41 O11 C40 60.9(5) . . ?
C37 O12 C38 60.1(5) . . ?
C2 C1 C6 120.1(10) . . ?
C2 C1 Br1 119.8(9) . . ?
C6 C1 Br1 119.9(7) . . ?
C1 C2 C3 119.4(10) . . ?
C2 C3 C4 122.1(8) . . ?
C5 C4 C3 116.1(8) . . ?
C5 C4 C7 119.3(9) . . ?
C3 C4 C7 124.6(8) . . ?
C4 C5 C6 122.6(10) . . ?
C1 C6 C5 119.6(9) . . ?
O1 C7 N1 121.2(8) . . ?
O1 C7 C4 121.5(8) . . ?
N1 C7 C4 117.3(9) . . ?
N1 C8 C9 112.7(7) . . ?
N1 C8 C11 115.1(8) . . ?
C9 C8 C11 100.2(7) . . ?
C10 C9 C8 104.5(7) . . ?
O2 C10 C12 106.5(8) . . ?
O2 C10 C16 103.2(7) . . ?
C12 C10 C16 113.2(7) . . ?
O2 C10 C9 105.8(6) . . ?
C12 C10 C9 112.5(7) . . ?
C16 C10 C9 114.5(8) . . ?
O3 C11 O2 111.3(8) . . ?
O3 C11 C8 107.0(8) . . ?
O2 C11 C8 104.5(7) . . ?
O4 C12 C10 117.5(8) . . ?
O4 C12 C13 60.6(5) . . ?
C10 C12 C13 122.7(8) . . ?
O4 C13 C14 117.1(8) . . ?
O4 C13 C12 58.6(5) . . ?
C14 C13 C12 120.4(8) . . ?
O6 C14 C13 110.5(7) . . ?
O6 C14 C15 109.6(8) . . ?
C13 C14 C15 114.8(7) . . ?
O6 C14 C17 105.2(7) . . ?
C13 C14 C17 108.2(8) . . ?
C15 C14 C17 108.1(8) . . ?
C16 C15 O5 59.5(5) . . ?
C16 C15 C14 122.8(8) . . ?
O5 C15 C14 117.1(8) . . ?
O5 C16 C15 60.3(5) . . ?
O5 C16 C10 118.0(7) . . ?
C15 C16 C10 122.5(8) . . ?
C18 C17 C14 113.4(9) . . ?
O7 C18 C17 123.9(12) . . ?
O7 C18 C19 120.7(14) . . ?
C17 C18 C19 114.9(12) . . ?
C21 C20 Si2 117.8(14) . . ?
C23 C22 Si2 105.6(11) . . ?
C25 C24 Si2 103.5(12) . . ?
C31 C26 C27 119.4(9) . . ?
C31 C26 Br2 120.7(9) . . ?
C27 C26 Br2 119.8(7) . . ?
C26 C27 C28 121.2(9) . . ?
C29 C28 C27 120.0(10) . . ?
C28 C29 C30 117.4(8) . . ?
C28 C29 C32 118.9(9) . . ?
C30 C29 C32 123.6(8) . . ?
C31 C30 C29 120.6(9) . . ?
C26 C31 C30 121.2(11) . . ?
O8 C32 N2 122.2(8) . . ?
O8 C32 C29 120.0(8) . . ?
N2 C32 C29 117.7(9) . . ?
N2 C33 C36 113.1(7) . . ?
N2 C33 C34 113.8(8) . . ?
C36 C33 C34 101.9(7) . . ?
O10 C34 O9 108.6(8) . . ?
O10 C34 C33 107.8(8) . . ?
O9 C34 C33 103.5(8) . . ?
O9 C35 C37 105.7(8) . . ?
O9 C35 C41 104.1(7) . . ?
C37 C35 C41 114.5(7) . . ?
O9 C35 C36 104.5(6) . . ?
C37 C35 C36 112.3(7) . . ?
C41 C35 C36 114.4(8) . . ?
C33 C36 C35 105.1(7) . . ?
O12 C37 C35 118.1(8) . . ?
O12 C37 C38 60.3(5) . . ?
C35 C37 C38 123.5(8) . . ?
C37 C38 O12 59.6(5) . . ?
C37 C38 C39 119.7(8) . . ?
O12 C38 C39 116.9(8) . . ?
O13 C39 C38 109.6(7) . . ?
O13 C39 C40 110.9(7) . . ?
C38 C39 C40 114.9(7) . . ?
O13 C39 C42 105.8(7) . . ?
C38 C39 C42 109.1(8) . . ?
C40 C39 C42 106.1(8) . . ?
O11 C40 C41 58.8(5) . . ?
O11 C40 C39 116.1(7) . . ?
C41 C40 C39 122.4(8) . . ?
O11 C41 C40 60.3(5) . . ?
O11 C41 C35 117.4(8) . . ?
C40 C41 C35 121.1(8) . . ?
C39 C42 C43 111.1(8) . . ?
O14 C43 C44 121.4(11) . . ?
O14 C43 C42 121.6(10) . . ?
C44 C43 C42 116.9(10) . . ?
C46 C45 Si1 107.7(12) . . ?
C48 C47 Si1 121.4(13) . . ?
C50 C49 Si1 99.6(13) . . ?

loop_
_geom_bond_atom_site_label_1
_geom_bond_atom_site_label_2
_geom_bond_distance
_geom_bond_site_symmetry_2
_geom_bond_publ_flag
Br1 C1 1.901(10) . ?
Br2 C26 1.893(9) . ?
Si1 O10 1.636(8) . ?
Si1 C47 1.732(17) . ?
Si1 C45 1.931(16) . ?
Si1 C49 1.962(17) . ?
Si2 O3 1.650(8) . ?
Si2 C20 1.755(17) . ?
Si2 C22 1.856(16) . ?
Si2 C24 2.002(16) . ?
N1 C7 1.358(10) . ?
N1 C8 1.452(10) . ?
N2 C32 1.348(10) . ?
N2 C33 1.450(10) . ?
O1 C7 1.232(10) . ?
O2 C11 1.398(10) . ?
O2 C10 1.447(10) . ?
O3 C11 1.398(11) . ?
O4 C12 1.458(10) . ?
O4 C13 1.488(10) . ?
O5 C16 1.418(10) . ?
O5 C15 1.430(10) . ?
O6 C14 1.425(9) . ?
O7 C18 1.157(13) . ?
O8 C32 1.223(10) . ?
O9 C34 1.433(10) . ?
O9 C35 1.448(10) . ?
O10 C34 1.401(11) . ?
O11 C41 1.423(10) . ?
O11 C40 1.446(10) . ?
O12 C37 1.466(10) . ?
O12 C38 1.476(10) . ?
O13 C39 1.420(10) . ?
O14 C43 1.188(12) . ?
C1 C2 1.352(13) . ?
C1 C6 1.362(13) . ?
C2 C3 1.370(12) . ?
C3 C4 1.395(12) . ?
C4 C5 1.356(11) . ?
C4 C7 1.456(12) . ?
C5 C6 1.371(12) . ?
C8 C9 1.519(11) . ?
C8 C11 1.545(13) . ?
C9 C10 1.514(11) . ?
C10 C12 1.489(12) . ?
C10 C16 1.511(12) . ?
C12 C13 1.493(11) . ?
C13 C14 1.490(12) . ?
C14 C15 1.496(12) . ?
C14 C17 1.534(13) . ?
C15 C16 1.429(11) . ?
C17 C18 1.489(15) . ?
C18 C19 1.504(15) . ?
C20 C21 1.492(9) . ?
C22 C23 1.511(9) . ?
C24 C25 1.487(9) . ?
C26 C31 1.332(13) . ?
C26 C27 1.334(13) . ?
C27 C28 1.408(12) . ?
C28 C29 1.354(11) . ?
C29 C30 1.394(12) . ?
C29 C32 1.482(11) . ?
C30 C31 1.374(12) . ?
C33 C36 1.493(11) . ?
C33 C34 1.536(13) . ?
C35 C37 1.471(12) . ?
C35 C41 1.486(12) . ?
C35 C36 1.539(10) . ?
C37 C38 1.472(11) . ?
C38 C39 1.493(11) . ?
C39 C40 1.500(12) . ?
C39 C42 1.522(12) . ?
C40 C41 1.454(11) . ?
C42 C43 1.538(14) . ?
C43 C44 1.475(13) . ?
C45 C46 1.482(9) . ?
C47 C48 1.491(9) . ?
C49 C50 1.489(9) . ?
